data_7217687
loop_
_publ_author_name
'Fan, Liming'
'Fan, Weiliu'
'Song, Weikuo'
'Liu, Guangzeng'
'Zhang, Xiutang'
'Zhao, Xian'

_publ_section_title
;
 Syntheses, topologies, and luminescence of four Ln--organic polymers
 constructed from aromatic tetracarboxylic acids
;
_journal_issue 39
_journal_name_full CrystEngComm
_journal_page_first 9191
_journal_paper_doi 10.1039/C4CE01139B
_journal_volume 16
_journal_year 2014
_chemical_formula_sum 'C24 H22 N2 O16 Sm2'
_chemical_formula_weight 895.14
_chemical_name_systematic
; 
 ? 
;
_space_group_IT_number 33
_symmetry_cell_setting orthorhombic
_symmetry_space_group_name_Hall 'P 2c -2n'
_symmetry_space_group_name_H-M 'P n a 21'
_atom_sites_solution_hydrogens geom
_atom_sites_solution_primary direct
_atom_sites_solution_secondary difmap
_audit_creation_method SHELXL-97
_cell_angle_alpha 90.00
_cell_angle_beta 90.00
_cell_angle_gamma 90.00
_cell_formula_units_Z 4
_cell_length_a 19.116(7)
_cell_length_b 15.714(6)
_cell_length_c 9.069(4)
_cell_measurement_reflns_used 973
_cell_measurement_temperature 296(2)
_cell_measurement_theta_max 19.95
_cell_measurement_theta_min 2.59
_cell_volume 2724.2(19)
_computing_cell_refinement 'Bruker SMART'
_computing_data_collection 'Bruker SMART'
_computing_data_reduction 'Bruker SAINT'
_computing_molecular_graphics 'Bruker SHELXTL'
_computing_publication_material 'Bruker SHELXTL'
_computing_structure_refinement 'SHELXL-97 (Sheldrick, 1997)'
_computing_structure_solution 'SHELXS-97 (Sheldrick, 1990)'
_diffrn_ambient_temperature 296(2)
_diffrn_measured_fraction_theta_full 0.999
_diffrn_measured_fraction_theta_max 0.999
_diffrn_measurement_device_type 'CCD area detector'
_diffrn_measurement_method 'phi and omega scans'
_diffrn_radiation_monochromator graphite
_diffrn_radiation_source 'fine-focus sealed tube'
_diffrn_radiation_type MoK\a
_diffrn_radiation_wavelength 0.71073
_diffrn_reflns_av_R_equivalents 0.0374
_diffrn_reflns_av_sigmaI/netI 0.0506
_diffrn_reflns_limit_h_max 15
_diffrn_reflns_limit_h_min -22
_diffrn_reflns_limit_k_max 17
_diffrn_reflns_limit_k_min -18
_diffrn_reflns_limit_l_max 10
_diffrn_reflns_limit_l_min -10
_diffrn_reflns_number 13500
_diffrn_reflns_theta_full 25.00
_diffrn_reflns_theta_max 25.00
_diffrn_reflns_theta_min 2.13
_exptl_absorpt_coefficient_mu 4.354
_exptl_absorpt_correction_T_max 0.5808
_exptl_absorpt_correction_T_min 0.4091
_exptl_absorpt_correction_type multi-scan
_exptl_absorpt_process_details SADABS
_exptl_crystal_colour colorless
_exptl_crystal_density_diffrn 2.183
_exptl_crystal_density_method 'not measured'
_exptl_crystal_description block
_exptl_crystal_F_000 1728
_exptl_crystal_size_max 0.25
_exptl_crystal_size_mid 0.17
_exptl_crystal_size_min 0.14
_refine_diff_density_max 0.664
_refine_diff_density_min -0.842
_refine_diff_density_rms 0.113
_refine_ls_abs_structure_details 'Flack H D (1983), Acta Cryst. A39, 876-881'
_refine_ls_abs_structure_Flack 0.00(11)
_refine_ls_extinction_method none
_refine_ls_goodness_of_fit_ref 0.998
_refine_ls_hydrogen_treatment constr
_refine_ls_matrix_type full
_refine_ls_number_parameters 402
_refine_ls_number_reflns 4715
_refine_ls_number_restraints 1
_refine_ls_restrained_S_all 0.998
_refine_ls_R_factor_all 0.0297
_refine_ls_R_factor_gt 0.0282
_refine_ls_shift/su_max 0.000
_refine_ls_shift/su_mean 0.000
_refine_ls_structure_factor_coef Fsqd
_refine_ls_weighting_details 'calc w=1/[\s^2^(Fo^2^)+(0.0360P)^2^+0.0000P] where P=(Fo^2^+2Fc^2^)/3'
_refine_ls_weighting_scheme calc
_refine_ls_wR_factor_gt 0.0670
_refine_ls_wR_factor_ref 0.0676
_reflns_number_gt 4527
_reflns_number_total 4715
_reflns_threshold_expression >2sigma(I)
_cod_data_source_file c4ce01139b2.cif
_cod_data_source_block z
_cod_depositor_comments
;
The following automatic conversions were performed:

'_symmetry_cell_setting' value 'Orthorhombic' changed to
'orthorhombic' according to
/usr/data/users/saulius/crontab/automatic-downloads/rss-feeds/RSC/lib/dictionaries/cif_core.dic
dictionary named 'cif_core.dic' version 2.4.2 from
2011-04-26.

'_exptl_absorpt_correction_type' value 'Multi-scan'
changed to 'multi-scan' according to
/usr/data/users/saulius/crontab/automatic-downloads/rss-feeds/RSC/lib/dictionaries/cif_core.dic
dictionary named 'cif_core.dic' version 2.4.2 from 2011-04-26.

Automatic conversion script
Id: cif_fix_values 2281 2013-09-26 08:29:07Z andrius 

 Adding full bibliography for 7217685--7217688.cif.
;
_cod_original_cell_volume 2724.0(18)
_cod_original_sg_symbol_H-M Pna2(1)
_cod_database_code 7217687

loop_
_symmetry_equiv_pos_as_xyz
'x, y, z'
'-x, -y, z+1/2'
'x+1/2, -y+1/2, z'
'-x+1/2, y+1/2, z+1/2'

loop_
_atom_site_label
_atom_site_type_symbol
_atom_site_fract_x
_atom_site_fract_y
_atom_site_fract_z
_atom_site_U_iso_or_equiv
_atom_site_adp_type
_atom_site_occupancy
_atom_site_symmetry_multiplicity
_atom_site_calc_flag
_atom_site_refinement_flags
C1 C 0.0141(4) 0.1542(4) 0.3562(7) 0.0166(15) Uani 1 1 d .
C2 C 0.0000(4) 0.1522(4) 0.1859(8) 0.0216(15) Uani 1 1 d .
C3 C -0.1581(3) 0.0119(4) 0.5774(8) 0.0176(15) Uani 1 1 d .
C4 C -0.1560(3) -0.0414(4) 0.4341(8) 0.0149(13) Uani 1 1 d .
C5 C -0.1505(4) 0.3474(5) 0.1447(8) 0.0225(17) Uani 1 1 d .
C6 C -0.1133(3) 0.4211(4) 0.0690(7) 0.0183(14) Uani 1 1 d .
C7 C -0.1526(3) 0.4839(4) 0.0026(9) 0.0194(13) Uani 1 1 d .
H7 H -0.2011 0.4803 0.0037 0.023 Uiso 1 1 calc R
C8 C -0.1204(3) 0.5524(4) -0.0659(7) 0.0185(14) Uani 1 1 d .
C9 C -0.0475(3) 0.5562(4) -0.0654(7) 0.0182(13) Uani 1 1 d .
H9 H -0.0256 0.6019 -0.1113 0.022 Uiso 1 1 calc R
C10 C -0.0062(3) 0.4938(4) 0.0018(7) 0.0175(13) Uani 1 1 d .
C11 C -0.0418(3) 0.4259(4) 0.0673(7) 0.0170(13) Uani 1 1 d .
H11 H -0.0160 0.3825 0.1110 0.020 Uiso 1 1 calc R
C12 C -0.1617(3) 0.6240(5) -0.1351(7) 0.0164(14) Uani 1 1 d .
C13 C 0.0707(3) 0.5002(4) 0.0048(7) 0.0161(13) Uani 1 1 d .
C14 C 0.1041(3) 0.5787(4) -0.0088(7) 0.0180(14) Uani 1 1 d .
H14 H 0.0771 0.6276 -0.0185 0.022 Uiso 1 1 calc R
C15 C 0.1766(3) 0.5856(4) -0.0082(7) 0.0167(14) Uani 1 1 d .
C16 C 0.2175(3) 0.5135(4) 0.0101(8) 0.0164(13) Uani 1 1 d .
H16 H 0.2660 0.5176 0.0118 0.020 Uiso 1 1 calc R
C17 C 0.1849(3) 0.4349(4) 0.0259(7) 0.0181(14) Uani 1 1 d .
C18 C 0.1129(3) 0.4291(4) 0.0212(7) 0.0169(14) Uani 1 1 d .
H18 H 0.0920 0.3758 0.0294 0.020 Uiso 1 1 calc R
C19 C 0.2285(4) 0.3576(4) 0.0526(7) 0.0181(15) Uani 1 1 d .
C20 C 0.2119(4) 0.6689(4) -0.0323(7) 0.0164(15) Uani 1 1 d .
N2 N 0.9052(3) 0.1190(4) 0.8539(6) 0.0397(17) Uani 1 1 d .
H2A H 0.8993 0.1106 0.9513 0.048 Uiso 1 1 calc R
H2B H 0.8703 0.0921 0.8065 0.048 Uiso 1 1 calc R
N1 N 0.1456(4) 0.2244(5) 0.6923(8) 0.0504(19) Uani 1 1 d .
H1A H 0.1505 0.1961 0.6067 0.060 Uiso 1 1 calc R
H1B H 0.1483 0.1862 0.7661 0.060 Uiso 1 1 calc R
C22 C 0.9731(4) 0.0812(5) 0.8080(10) 0.050(2) Uani 1 1 d .
H22A H 0.9813 0.0934 0.7058 0.075 Uiso 1 1 calc R
H22B H 0.9716 0.0207 0.8223 0.075 Uiso 1 1 calc R
H22C H 1.0101 0.1050 0.8664 0.075 Uiso 1 1 calc R
C24 C 0.2037(5) 0.2866(7) 0.7075(12) 0.068(3) Uani 1 1 d .
H24A H 0.2159 0.3085 0.6120 0.102 Uiso 1 1 calc R
H24B H 0.2436 0.2590 0.7503 0.102 Uiso 1 1 calc R
H24C H 0.1891 0.3327 0.7700 0.102 Uiso 1 1 calc R
Sm1 Sm 0.167056(15) 0.179398(18) 0.20644(4) 0.01362(9) Uani 1 1 d .
Sm2 Sm -0.153796(15) 0.152858(19) 0.31565(3) 0.01329(8) Uani 1 1 d .
O1 O 0.0768(2) 0.1499(3) 0.3951(5) 0.0221(10) Uani 1 1 d .
O2 O 0.0491(3) 0.1767(3) 0.1056(5) 0.0291(12) Uani 1 1 d .
O3 O -0.0584(2) 0.1254(3) 0.1489(5) 0.0217(10) Uani 1 1 d .
O4 O -0.0389(3) 0.1600(3) 0.4361(6) 0.0274(12) Uani 1 1 d .
O5 O -0.1593(2) 0.0906(3) 0.5636(5) 0.0215(11) Uani 1 1 d .
O6 O -0.1583(2) -0.0272(3) 0.6982(7) 0.0261(11) Uani 1 1 d .
O7 O -0.1462(2) -0.0016(3) 0.3190(7) 0.0236(9) Uani 1 1 d .
O8 O -0.1638(2) -0.1191(3) 0.4484(5) 0.0230(11) Uani 1 1 d .
O9 O -0.1144(2) 0.2865(3) 0.1903(5) 0.0230(10) Uani 1 1 d .
O10 O -0.2156(3) 0.3527(3) 0.1573(6) 0.0276(13) Uani 1 1 d .
O11 O -0.2265(2) 0.6175(3) -0.1395(5) 0.0234(11) Uani 1 1 d .
O12 O -0.1273(2) 0.6880(2) -0.1797(6) 0.0251(10) Uani 1 1 d .
O13 O 0.1752(2) 0.7345(3) -0.0220(5) 0.0207(10) Uani 1 1 d .
O14 O 0.2764(2) 0.6691(3) -0.0617(5) 0.0191(10) Uani 1 1 d .
O15 O 0.2927(2) 0.3664(3) 0.0798(5) 0.0194(10) Uani 1 1 d .
O16 O 0.1977(2) 0.2875(3) 0.0468(5) 0.0248(11) Uani 1 1 d .
C23 C 0.9008(5) 0.2127(6) 0.8220(11) 0.059(2) Uani 1 1 d .
H23A H 0.9064 0.2221 0.7180 0.088 Uiso 1 1 calc R
H23B H 0.9371 0.2420 0.8746 0.088 Uiso 1 1 calc R
H23C H 0.8560 0.2339 0.8529 0.088 Uiso 1 1 calc R
C25 C 0.0767(4) 0.2646(6) 0.6956(13) 0.058(2) Uani 1 1 d .
H25A H 0.0775 0.3153 0.6366 0.087 Uiso 1 1 calc R
H25B H 0.0649 0.2790 0.7954 0.087 Uiso 1 1 calc R
H25C H 0.0425 0.2259 0.6569 0.087 Uiso 1 1 calc R

loop_
_atom_site_aniso_label
_atom_site_aniso_U_11
_atom_site_aniso_U_22
_atom_site_aniso_U_33
_atom_site_aniso_U_23
_atom_site_aniso_U_13
_atom_site_aniso_U_12
C1 0.022(4) 0.012(3) 0.016(4) 0.000(2) -0.008(3) -0.002(2)
C2 0.019(4) 0.019(3) 0.027(4) 0.000(3) -0.004(4) 0.002(2)
C3 0.007(3) 0.021(4) 0.024(4) 0.001(3) 0.001(3) -0.001(2)
C4 0.016(3) 0.012(3) 0.016(3) 0.001(3) -0.002(3) 0.001(2)
C5 0.026(5) 0.018(4) 0.022(4) -0.002(3) 0.002(3) -0.012(3)
C6 0.019(4) 0.015(3) 0.022(3) 0.003(3) 0.000(3) 0.002(3)
C7 0.007(3) 0.023(3) 0.028(3) 0.000(3) -0.001(3) 0.000(2)
C8 0.022(4) 0.014(3) 0.020(3) 0.004(3) 0.003(3) 0.003(3)
C9 0.019(4) 0.012(3) 0.023(3) 0.003(3) 0.004(3) -0.004(3)
C10 0.014(3) 0.018(3) 0.021(3) -0.001(3) -0.001(3) 0.003(3)
C11 0.009(3) 0.018(3) 0.024(3) 0.004(3) -0.001(3) 0.002(2)
C12 0.016(4) 0.019(4) 0.014(3) -0.002(3) -0.001(2) 0.004(3)
C13 0.013(3) 0.015(3) 0.020(3) 0.002(3) 0.004(3) -0.003(2)
C14 0.012(3) 0.014(3) 0.028(4) 0.004(3) 0.003(3) 0.004(2)
C15 0.013(3) 0.014(3) 0.023(3) 0.003(3) -0.002(3) 0.001(2)
C16 0.004(3) 0.016(3) 0.029(3) 0.000(3) 0.000(3) 0.002(2)
C17 0.021(4) 0.018(3) 0.015(3) 0.004(3) 0.002(3) 0.001(3)
C18 0.007(3) 0.013(3) 0.031(3) 0.006(3) -0.008(3) -0.003(2)
C19 0.025(4) 0.017(4) 0.012(3) 0.001(2) 0.006(3) 0.006(3)
C20 0.021(4) 0.014(3) 0.014(3) 0.001(3) -0.001(3) 0.000(3)
N2 0.046(4) 0.057(4) 0.016(3) -0.017(3) -0.002(3) -0.016(3)
N1 0.070(5) 0.052(5) 0.029(4) 0.002(4) 0.019(4) 0.016(4)
C22 0.054(5) 0.045(5) 0.051(5) -0.002(5) -0.015(5) -0.004(4)
C24 0.055(6) 0.109(9) 0.041(5) -0.012(7) -0.005(6) -0.004(6)
Sm1 0.01075(15) 0.01170(15) 0.01840(16) -0.00262(15) 0.00026(15) 0.00007(11)
Sm2 0.01074(15) 0.01165(15) 0.01749(16) 0.00252(14) 0.00013(15) -0.00096(11)
O1 0.015(3) 0.035(3) 0.017(2) -0.002(2) -0.004(2) -0.001(2)
O2 0.023(3) 0.049(3) 0.015(3) 0.005(2) 0.003(2) -0.010(2)
O3 0.013(2) 0.030(3) 0.022(2) -0.007(2) -0.0008(19) -0.005(2)
O4 0.014(3) 0.050(3) 0.019(3) 0.001(2) 0.003(2) 0.002(2)
O5 0.031(3) 0.013(3) 0.020(3) -0.0008(19) -0.003(2) -0.0003(18)
O6 0.040(3) 0.020(2) 0.018(2) 0.006(2) -0.002(3) -0.0036(17)
O7 0.032(2) 0.020(2) 0.019(2) 0.002(3) 0.007(2) -0.0014(18)
O8 0.037(3) 0.014(3) 0.018(2) 0.001(2) 0.001(2) -0.0011(19)
O9 0.026(2) 0.018(2) 0.025(2) 0.009(2) 0.002(2) -0.0016(18)
O10 0.010(3) 0.036(3) 0.037(3) 0.000(2) 0.004(2) -0.0100(19)
O11 0.010(2) 0.029(3) 0.031(3) 0.002(2) -0.0030(19) 0.0054(19)
O12 0.021(3) 0.020(2) 0.034(2) 0.013(3) -0.006(3) 0.0017(17)
O13 0.022(3) 0.014(2) 0.026(3) 0.0016(19) 0.000(2) -0.0005(19)
O14 0.015(3) 0.021(2) 0.021(2) -0.0024(19) 0.002(2) -0.0045(17)
O15 0.011(3) 0.024(2) 0.023(2) 0.003(2) -0.0013(19) 0.0041(18)
O16 0.031(3) 0.012(2) 0.031(3) 0.003(2) 0.000(2) 0.004(2)
C23 0.063(6) 0.070(6) 0.043(5) -0.005(6) -0.012(6) 0.012(5)
C25 0.047(5) 0.067(6) 0.061(6) -0.003(6) 0.001(5) 0.002(4)

loop_
_atom_type_symbol
_atom_type_description
_atom_type_scat_dispersion_real
_atom_type_scat_dispersion_imag
_atom_type_scat_source
C C 0.0033 0.0016 'International Tables Vol C Tables 4.2.6.8 and 6.1.1.4'
H H 0.0000 0.0000 'International Tables Vol C Tables 4.2.6.8 and 6.1.1.4'
N N 0.0061 0.0033 'International Tables Vol C Tables 4.2.6.8 and 6.1.1.4'
O O 0.0106 0.0060 'International Tables Vol C Tables 4.2.6.8 and 6.1.1.4'
Sm Sm -0.1638 3.4418 'International Tables Vol C Tables 4.2.6.8 and 6.1.1.4'

loop_
_geom_angle_atom_site_label_1
_geom_angle_atom_site_label_2
_geom_angle_atom_site_label_3
_geom_angle
_geom_angle_site_symmetry_1
_geom_angle_site_symmetry_3
O4 C1 O1 128.1(6) . .
O4 C1 C2 115.8(6) . .
O1 C1 C2 116.2(6) . .
O3 C2 O2 128.5(7) . .
O3 C2 C1 115.3(6) . .
O2 C2 C1 116.1(6) . .
O5 C3 O6 125.1(7) . .
O5 C3 C4 117.0(6) . .
O6 C3 C4 117.9(6) . .
O7 C4 O8 127.5(6) . .
O7 C4 C3 116.2(5) . .
O8 C4 C3 116.3(5) . .
O10 C5 O9 124.8(6) . .
O10 C5 C6 117.0(6) . .
O9 C5 C6 118.2(6) . .
C11 C6 C7 120.0(6) . .
C11 C6 C5 120.9(6) . .
C7 C6 C5 119.1(6) . .
C6 C7 C8 120.6(6) . .
C6 C7 H7 119.7 . .
C8 C7 H7 119.7 . .
C7 C8 C9 118.4(6) . .
C7 C8 C12 122.1(6) . .
C9 C8 C12 119.4(6) . .
C10 C9 C8 122.3(6) . .
C10 C9 H9 118.8 . .
C8 C9 H9 118.8 . .
C9 C10 C11 116.5(6) . .
C9 C10 C13 121.6(6) . .
C11 C10 C13 121.9(6) . .
C6 C11 C10 122.1(6) . .
C6 C11 H11 118.9 . .
C10 C11 H11 118.9 . .
O11 C12 O12 124.9(6) . .
O11 C12 C8 118.2(6) . .
O12 C12 C8 116.8(5) . .
C18 C13 C14 117.2(6) . .
C18 C13 C10 121.8(5) . .
C14 C13 C10 120.9(5) . .
C13 C14 C15 121.7(5) . .
C13 C14 H14 119.2 . .
C15 C14 H14 119.2 . .
C16 C15 C14 119.8(6) . .
C16 C15 C20 118.7(6) . .
C14 C15 C20 121.4(6) . .
C15 C16 C17 119.1(6) . .
C15 C16 H16 120.5 . .
C17 C16 H16 120.5 . .
C18 C17 C16 120.2(6) . .
C18 C17 C19 120.6(6) . .
C16 C17 C19 119.2(6) . .
C17 C18 C13 122.0(6) . .
C17 C18 H18 119.0 . .
C13 C18 H18 119.0 . .
O16 C19 O15 124.3(6) . .
O16 C19 C17 116.5(6) . .
O15 C19 C17 119.2(6) . .
O13 C20 O14 124.3(6) . .
O13 C20 C15 117.3(6) . .
O14 C20 C15 118.4(6) . .
C22 N2 C23 112.8(6) . .
C22 N2 H2A 109.0 . .
C23 N2 H2A 109.0 . .
C22 N2 H2B 109.0 . .
C23 N2 H2B 109.0 . .
H2A N2 H2B 107.8 . .
C25 N1 C24 112.7(8) . .
C25 N1 H1A 109.0 . .
C24 N1 H1A 109.0 . .
C25 N1 H1B 109.0 . .
C24 N1 H1B 109.0 . .
H1A N1 H1B 107.8 . .
N2 C22 H22A 109.5 . .
N2 C22 H22B 109.5 . .
H22A C22 H22B 109.5 . .
N2 C22 H22C 109.5 . .
H22A C22 H22C 109.5 . .
H22B C22 H22C 109.5 . .
N1 C24 H24A 109.5 . .
N1 C24 H24B 109.5 . .
H24A C24 H24B 109.5 . .
N1 C24 H24C 109.5 . .
H24A C24 H24C 109.5 . .
H24B C24 H24C 109.5 . .
O16 Sm1 O10 78.23(17) . 3
O16 Sm1 O14 119.42(16) . 4_545
O10 Sm1 O14 73.55(17) 3 4_545
O16 Sm1 O6 137.04(18) . 2_554
O10 Sm1 O6 81.14(16) 3 2_554
O14 Sm1 O6 89.51(16) 4_545 2_554
O16 Sm1 O2 90.73(17) . .
O10 Sm1 O2 144.32(18) 3 .
O14 Sm1 O2 139.02(15) 4_545 .
O6 Sm1 O2 84.60(16) 2_554 .
O16 Sm1 O12 73.57(17) . 2_565
O10 Sm1 O12 124.17(17) 3 2_565
O14 Sm1 O12 79.97(17) 4_545 2_565
O6 Sm1 O12 147.20(17) 2_554 2_565
O2 Sm1 O12 83.42(17) . 2_565
O16 Sm1 O1 138.54(16) . .
O10 Sm1 O1 139.38(16) 3 .
O14 Sm1 O1 72.05(15) 4_545 .
O6 Sm1 O1 77.63(16) 2_554 .
O2 Sm1 O1 67.06(15) . .
O12 Sm1 O1 69.58(16) 2_565 .
O16 Sm1 O8 72.59(16) . 2_554
O10 Sm1 O8 76.48(16) 3 2_554
O14 Sm1 O8 143.85(14) 4_545 2_554
O6 Sm1 O8 66.12(18) 2_554 2_554
O2 Sm1 O8 67.84(16) . 2_554
O12 Sm1 O8 134.67(17) 2_565 2_554
O1 Sm1 O8 123.61(14) . 2_554
O13 Sm2 O15 125.76(15) 2_565 3_455
O13 Sm2 O11 84.33(15) 2_565 4_445
O15 Sm2 O11 73.34(14) 3_455 4_445
O13 Sm2 O3 131.58(15) 2_565 .
O15 Sm2 O3 74.87(15) 3_455 .
O11 Sm2 O3 142.21(15) 4_445 .
O13 Sm2 O7 139.30(18) 2_565 .
O15 Sm2 O7 84.87(18) 3_455 .
O11 Sm2 O7 79.81(15) 4_445 .
O3 Sm2 O7 77.52(16) . .
O13 Sm2 O5 73.58(16) 2_565 .
O15 Sm2 O5 138.71(14) 3_455 .
O11 Sm2 O5 73.18(14) 4_445 .
O3 Sm2 O5 122.45(15) . .
O7 Sm2 O5 66.01(18) . .
O13 Sm2 O4 80.89(15) 2_565 .
O15 Sm2 O4 141.86(15) 3_455 .
O11 Sm2 O4 142.33(16) 4_445 .
O3 Sm2 O4 67.07(17) . .
O7 Sm2 O4 89.25(16) . .
O5 Sm2 O4 69.45(16) . .
O13 Sm2 O9 72.76(15) 2_565 .
O15 Sm2 O9 80.13(15) 3_455 .
O11 Sm2 O9 124.08(15) 4_445 .
O3 Sm2 O9 68.73(15) . .
O7 Sm2 O9 145.57(16) . .
O5 Sm2 O9 139.72(15) . .
O4 Sm2 O9 83.92(15) . .
C1 O1 Sm1 117.6(4) . .
C2 O2 Sm1 118.8(5) . .
C2 O3 Sm2 116.8(4) . .
C1 O4 Sm2 117.6(4) . .
C3 O5 Sm2 119.2(5) . .
C3 O6 Sm1 121.0(5) . 2
C4 O7 Sm2 120.6(4) . .
C4 O8 Sm1 118.0(4) . 2
C5 O9 Sm2 128.7(4) . .
C5 O10 Sm1 162.7(5) . 3_455
C12 O11 Sm2 160.1(5) . 4_454
C12 O12 Sm1 130.5(4) . 2_564
C20 O13 Sm2 132.4(4) . 2_564
C20 O14 Sm1 129.3(4) . 4_554
C19 O15 Sm2 125.3(4) . 3
C19 O16 Sm1 137.9(4) . .
N2 C23 H23A 109.5 . .
N2 C23 H23B 109.5 . .
H23A C23 H23B 109.5 . .
N2 C23 H23C 109.5 . .
H23A C23 H23C 109.5 . .
H23B C23 H23C 109.5 . .
N1 C25 H25A 109.5 . .
N1 C25 H25B 109.5 . .
H25A C25 H25B 109.5 . .
N1 C25 H25C 109.5 . .
H25A C25 H25C 109.5 . .
H25B C25 H25C 109.5 . .

loop_
_geom_bond_atom_site_label_1
_geom_bond_atom_site_label_2
_geom_bond_distance
_geom_bond_site_symmetry_2
C1 O4 1.248(8) .
C1 O1 1.252(8) .
C1 C2 1.567(10) .
C2 O3 1.241(8) .
C2 O2 1.248(8) .
C3 O5 1.244(8) .
C3 O6 1.255(9) .
C3 C4 1.547(9) .
C4 O7 1.231(9) .
C4 O8 1.236(8) .
C5 O10 1.251(8) .
C5 O9 1.252(9) .
C5 C6 1.523(9) .
C6 C11 1.370(9) .
C6 C7 1.378(9) .
C7 C8 1.388(9) .
C7 H7 0.9300 .
C8 C9 1.394(9) .
C8 C12 1.511(9) .
C9 C10 1.398(9) .
C9 H9 0.9300 .
C10 C11 1.398(9) .
C10 C13 1.475(8) .
C11 H11 0.9300 .
C12 O11 1.243(7) .
C12 O12 1.268(8) .
C13 C18 1.385(8) .
C13 C14 1.394(8) .
C14 C15 1.391(9) .
C14 H14 0.9300 .
C15 C16 1.387(8) .
C15 C20 1.488(9) .
C16 C17 1.391(9) .
C16 H16 0.9300 .
C17 C18 1.380(9) .
C17 C19 1.493(9) .
C18 H18 0.9300 .
C19 O16 1.251(8) .
C19 O15 1.259(8) .
C20 O13 1.251(8) .
C20 O14 1.260(8) .
N2 C22 1.487(10) .
N2 C23 1.503(11) .
N2 H2A 0.9000 .
N2 H2B 0.9000 .
N1 C25 1.460(10) .
N1 C24 1.487(11) .
N1 H1A 0.9000 .
N1 H1B 0.9000 .
C22 H22A 0.9600 .
C22 H22B 0.9600 .
C22 H22C 0.9600 .
C24 H24A 0.9600 .
C24 H24B 0.9600 .
C24 H24C 0.9600 .
Sm1 O16 2.307(4) .
Sm1 O10 2.343(5) 3
Sm1 O14 2.370(5) 4_545
Sm1 O6 2.399(5) 2_554
Sm1 O2 2.434(5) .
Sm1 O12 2.447(4) 2_565
Sm1 O1 2.474(5) .
Sm1 O8 2.526(5) 2_554
Sm2 O13 2.339(4) 2_565
Sm2 O15 2.390(4) 3_455
Sm2 O11 2.390(4) 4_445
Sm2 O3 2.408(4) .
Sm2 O7 2.432(4) .
Sm2 O5 2.454(5) .
Sm2 O4 2.456(5) .
Sm2 O9 2.504(4) .
O6 Sm1 2.399(5) 2
O8 Sm1 2.526(5) 2
O10 Sm1 2.343(5) 3_455
O11 Sm2 2.390(4) 4_454
O12 Sm1 2.447(4) 2_564
O13 Sm2 2.339(4) 2_564
O14 Sm1 2.370(5) 4_554
O15 Sm2 2.390(4) 3
C23 H23A 0.9600 .
C23 H23B 0.9600 .
C23 H23C 0.9600 .
C25 H25A 0.9600 .
C25 H25B 0.9600 .
C25 H25C 0.9600 .
